data_7055616
loop_
_publ_author_name
'Phukan, Nithi'
'Baruah, Jubaraj B.'

_publ_section_title
;
 Solvent and anion facilitated conformational changes in benzylamine
 substituted thiazolamine
;
_journal_issue 8
_journal_name_full 'New J. Chem.'
_journal_page_first 6899
_journal_paper_doi 10.1039/C6NJ00154H
_journal_volume 40
_journal_year 2016
_chemical_formula_moiety 'C16 H20 N4 S2, 2(H2 O4 P), 2(H3 O4 P)'
_chemical_formula_sum 'C16 H30 N4 O16 P4 S2'
_chemical_formula_weight 722.44
_chemical_name_systematic
; 
 ? 
;
_space_group_IT_number 14
_symmetry_cell_setting monoclinic
_symmetry_space_group_name_Hall '-P 2ybc'
_symmetry_space_group_name_H-M 'P 1 21/c 1'
_atom_sites_solution_hydrogens geom
_atom_sites_solution_primary direct
_atom_sites_solution_secondary difmap
_audit_creation_method SHELXL-97
_audit_update_record
;
2016-04-25 deposited with the CCDC.
2016-06-07 downloaded from the CCDC.
;
_cell_angle_alpha 90.00
_cell_angle_beta 98.293(4)
_cell_angle_gamma 90.00
_cell_formula_units_Z 2
_cell_length_a 8.0722(8)
_cell_length_b 19.8911(19)
_cell_length_c 9.3871(9)
_cell_measurement_reflns_used 9880
_cell_measurement_temperature 296(2)
_cell_measurement_theta_max 28.71
_cell_measurement_theta_min 2.75
_cell_volume 1491.5(3)
_computing_cell_refinement 'Bruker SMART'
_computing_data_collection 'Bruker SMART'
_computing_data_reduction 'Bruker SAINT'
_computing_molecular_graphics 'Bruker SHELXTL'
_computing_publication_material 'Bruker SHELXTL'
_computing_structure_refinement 'SHELXL-97 (Sheldrick, 1997)'
_computing_structure_solution 'SHELXS-97 (Sheldrick, 1990)'
_diffrn_ambient_temperature 296(2)
_diffrn_measured_fraction_theta_full 0.993
_diffrn_measured_fraction_theta_max 0.993
_diffrn_measurement_device_type 'CCD area detector'
_diffrn_measurement_method 'phi and omega scans'
_diffrn_radiation_monochromator graphite
_diffrn_radiation_source 'fine-focus sealed tube'
_diffrn_radiation_type MoK\a
_diffrn_radiation_wavelength 0.71073
_diffrn_reflns_av_R_equivalents 0.0233
_diffrn_reflns_av_sigmaI/netI 0.0151
_diffrn_reflns_limit_h_max 8
_diffrn_reflns_limit_h_min -9
_diffrn_reflns_limit_k_max 23
_diffrn_reflns_limit_k_min -23
_diffrn_reflns_limit_l_max 11
_diffrn_reflns_limit_l_min -11
_diffrn_reflns_number 13418
_diffrn_reflns_theta_full 25.24
_diffrn_reflns_theta_max 25.24
_diffrn_reflns_theta_min 2.42
_exptl_absorpt_coefficient_mu 0.470
_exptl_absorpt_correction_type none
_exptl_crystal_colour colorless
_exptl_crystal_density_diffrn 1.609
_exptl_crystal_density_method 'not measured'
_exptl_crystal_description block
_exptl_crystal_F_000 748
_exptl_crystal_size_max 0.32
_exptl_crystal_size_mid 0.24
_exptl_crystal_size_min 0.12
_refine_diff_density_max 0.231
_refine_diff_density_min -0.378
_refine_diff_density_rms 0.060
_refine_ls_extinction_method none
_refine_ls_goodness_of_fit_ref 1.024
_refine_ls_hydrogen_treatment mixed
_refine_ls_matrix_type full
_refine_ls_number_parameters 211
_refine_ls_number_reflns 2691
_refine_ls_number_restraints 15
_refine_ls_restrained_S_all 1.021
_refine_ls_R_factor_all 0.0331
_refine_ls_R_factor_gt 0.0298
_refine_ls_shift/su_max 0.000
_refine_ls_shift/su_mean 0.000
_refine_ls_structure_factor_coef Fsqd
_refine_ls_weighting_details 'calc w=1/[\s^2^(Fo^2^)+(0.0000P)^2^+2.3000P] where P=(Fo^2^+2Fc^2^)/3'
_refine_ls_weighting_scheme calc
_refine_ls_wR_factor_gt 0.0681
_refine_ls_wR_factor_ref 0.0694
_reflns_number_gt 2473
_reflns_number_total 2691
_reflns_threshold_expression >2sigma(I)
_cod_data_source_file c6nj00154h2.cif
_cod_data_source_block 3
_cod_depositor_comments 'Adding full bibliography for 7055612--7055616.cif.'
_cod_original_sg_symbol_H-M 'P 21/c'
_cod_database_code 7055616

loop_
_symmetry_equiv_pos_as_xyz
'x, y, z'
'-x, y+1/2, -z+1/2'
'-x, -y, -z'
'x, -y-1/2, z-1/2'

loop_
_atom_site_label
_atom_site_type_symbol
_atom_site_fract_x
_atom_site_fract_y
_atom_site_fract_z
_atom_site_U_iso_or_equiv
_atom_site_adp_type
_atom_site_occupancy
_atom_site_symmetry_multiplicity
_atom_site_calc_flag
_atom_site_refinement_flags
S1 S 0.25925(10) -0.02432(3) 0.39158(7) 0.04848(19) Uani 1 1 d .
N2 N 0.3385(3) 0.08597(11) 0.2483(2) 0.0499(6) Uani 1 1 d .
H2 H 0.3636 0.1280 0.2462 0.060 Uiso 1 1 calc R
N1 N 0.3038(3) 0.09309(11) 0.4922(2) 0.0473(6) Uani 1 1 d .
H1 H 0.3244 0.1354 0.5004 0.057 Uiso 1 1 calc R
C6 C 0.1613(4) 0.02226(12) 0.0557(3) 0.0429(6) Uani 1 1 d .
C7 C 0.0335(4) 0.06789(13) 0.0167(3) 0.0486(7) Uani 1 1 d .
H7 H 0.0550 0.1137 0.0274 0.058 Uiso 1 1 calc R
C8 C 0.1252(4) -0.04638(13) 0.0380(3) 0.0492(7) Uani 1 1 d .
H8 H 0.2095 -0.0778 0.0634 0.059 Uiso 1 1 calc R
C5 C 0.3348(4) 0.04620(14) 0.1164(3) 0.0518(7) Uani 1 1 d .
H5A H 0.4074 0.0075 0.1366 0.062 Uiso 1 1 calc R
H5B H 0.3788 0.0732 0.0444 0.062 Uiso 1 1 calc R
C4 C 0.3048(3) 0.05975(12) 0.3704(3) 0.0413(6) Uani 1 1 d .
C3 C 0.2667(4) 0.05396(15) 0.6056(3) 0.0541(7) Uani 1 1 d .
H3 H 0.2604 0.0714 0.6966 0.065 Uiso 1 1 calc R
C2 C 0.2406(4) -0.01109(14) 0.5727(3) 0.0501(7) Uani 1 1 d .
C1 C 0.1967(5) -0.06911(17) 0.6628(3) 0.0722(10) Uani 1 1 d .
H1A H 0.1939 -0.0541 0.7596 0.108 Uiso 1 1 calc R
H1B H 0.2794 -0.1038 0.6630 0.108 Uiso 1 1 calc R
H1C H 0.0889 -0.0865 0.6233 0.108 Uiso 1 1 calc R
P1 P 0.44525(7) 0.26911(3) 0.37877(5) 0.02378(13) Uani 1 1 d .
O1 O 0.61016(19) 0.30599(8) 0.40071(16) 0.0338(4) Uani 1 1 d .
O2 O 0.3073(2) 0.32508(8) 0.35338(18) 0.0358(4) Uani 1 1 d D
O3 O 0.4271(2) 0.22289(8) 0.24451(16) 0.0357(4) Uani 1 1 d D
O4 O 0.4154(2) 0.22442(8) 0.50384(15) 0.0317(4) Uani 1 1 d .
P2 P 0.90803(7) 0.27046(3) 0.17404(6) 0.02840(14) Uani 1 1 d .
O6 O 1.0189(2) 0.26286(10) 0.31484(16) 0.0417(4) Uani 1 1 d .
O8 O 0.8302(2) 0.20161(8) 0.12634(18) 0.0369(4) Uani 1 1 d D
O7 O 1.0069(2) 0.29880(10) 0.05752(19) 0.0460(5) Uani 1 1 d D
O5 O 0.7688(2) 0.32326(8) 0.18074(19) 0.0376(4) Uani 1 1 d D
H8P H 0.753(3) 0.1994(16) 0.053(2) 0.064(10) Uiso 1 1 d D
H2P H 0.209(2) 0.3095(14) 0.338(3) 0.062(10) Uiso 1 1 d D
H7P H 1.004(4) 0.2800(15) -0.024(2) 0.073(11) Uiso 1 1 d D
H3P H 0.419(5) 0.2413(18) 0.161(2) 0.103(14) Uiso 1 1 d D
H5Q H 0.713(3) 0.3202(16) 0.251(2) 0.066(10) Uiso 1 1 d D

loop_
_atom_site_aniso_label
_atom_site_aniso_U_11
_atom_site_aniso_U_22
_atom_site_aniso_U_33
_atom_site_aniso_U_23
_atom_site_aniso_U_13
_atom_site_aniso_U_12
S1 0.0775(5) 0.0279(3) 0.0412(4) -0.0022(3) 0.0125(3) -0.0115(3)
N2 0.0732(17) 0.0281(11) 0.0489(13) 0.0027(10) 0.0103(12) -0.0107(11)
N1 0.0641(15) 0.0292(11) 0.0473(13) -0.0082(10) 0.0039(11) -0.0066(10)
C6 0.0683(18) 0.0329(13) 0.0294(12) 0.0013(10) 0.0141(12) 0.0044(12)
C7 0.079(2) 0.0241(12) 0.0448(15) 0.0001(11) 0.0142(14) 0.0044(13)
C8 0.075(2) 0.0305(13) 0.0428(15) 0.0028(11) 0.0100(14) 0.0117(13)
C5 0.074(2) 0.0404(15) 0.0441(15) 0.0046(12) 0.0187(14) 0.0013(14)
C4 0.0497(16) 0.0278(12) 0.0458(15) -0.0021(11) 0.0048(12) -0.0046(11)
C3 0.071(2) 0.0513(17) 0.0396(15) -0.0086(13) 0.0067(14) -0.0083(15)
C2 0.0651(19) 0.0467(16) 0.0386(14) -0.0007(12) 0.0083(13) -0.0111(14)
C1 0.104(3) 0.067(2) 0.0468(18) 0.0081(15) 0.0154(18) -0.027(2)
P1 0.0267(3) 0.0256(3) 0.0187(3) 0.0003(2) 0.0022(2) -0.0018(2)
O1 0.0271(8) 0.0398(9) 0.0339(9) 0.0031(7) 0.0022(7) -0.0051(7)
O2 0.0278(9) 0.0326(9) 0.0456(10) 0.0010(7) 0.0003(7) 0.0020(7)
O3 0.0596(11) 0.0285(8) 0.0194(8) -0.0003(6) 0.0074(7) -0.0044(7)
O4 0.0441(9) 0.0326(8) 0.0187(7) 0.0008(6) 0.0049(6) -0.0062(7)
P2 0.0257(3) 0.0355(3) 0.0238(3) -0.0005(2) 0.0031(2) -0.0031(2)
O6 0.0287(9) 0.0684(12) 0.0268(8) 0.0032(8) -0.0004(7) -0.0072(8)
O8 0.0403(10) 0.0299(8) 0.0377(9) -0.0004(7) -0.0034(8) 0.0013(7)
O7 0.0499(11) 0.0598(12) 0.0310(9) -0.0041(8) 0.0156(8) -0.0156(9)
O5 0.0399(10) 0.0326(9) 0.0413(10) 0.0013(7) 0.0095(8) 0.0023(7)

loop_
_atom_type_symbol
_atom_type_description
_atom_type_scat_dispersion_real
_atom_type_scat_dispersion_imag
_atom_type_scat_source
C C 0.0033 0.0016 'International Tables Vol C Tables 4.2.6.8 and 6.1.1.4'
N N 0.0061 0.0033 'International Tables Vol C Tables 4.2.6.8 and 6.1.1.4'
O O 0.0106 0.0060 'International Tables Vol C Tables 4.2.6.8 and 6.1.1.4'
P P 0.1023 0.0942 'International Tables Vol C Tables 4.2.6.8 and 6.1.1.4'
S S 0.1246 0.1234 'International Tables Vol C Tables 4.2.6.8 and 6.1.1.4'
H H 0.0000 0.0000 'International Tables Vol C Tables 4.2.6.8 and 6.1.1.4'

loop_
_geom_angle_atom_site_label_1
_geom_angle_atom_site_label_2
_geom_angle_atom_site_label_3
_geom_angle
_geom_angle_site_symmetry_1
C4 S1 C2 90.91(13) .
C4 N2 C5 122.5(2) .
C4 N2 H2 118.8 .
C5 N2 H2 118.8 .
C4 N1 C3 114.3(2) .
C4 N1 H1 122.9 .
C3 N1 H1 122.9 .
C7 C6 C8 118.3(3) .
C7 C6 C5 120.6(2) .
C8 C6 C5 121.2(3) .
C8 C7 C6 120.9(2) 3
C8 C7 H7 119.6 3
C6 C7 H7 119.6 .
C7 C8 C6 120.9(3) 3
C7 C8 H8 119.6 3
C6 C8 H8 119.6 .
N2 C5 C6 113.2(2) .
N2 C5 H5A 108.9 .
C6 C5 H5A 108.9 .
N2 C5 H5B 108.9 .
C6 C5 H5B 108.9 .
H5A C5 H5B 107.8 .
N2 C4 N1 125.4(2) .
N2 C4 S1 123.69(19) .
N1 C4 S1 110.91(19) .
C2 C3 N1 114.2(2) .
C2 C3 H3 122.9 .
N1 C3 H3 122.9 .
C3 C2 C1 130.9(3) .
C3 C2 S1 109.7(2) .
C1 C2 S1 119.4(2) .
C2 C1 H1A 109.5 .
C2 C1 H1B 109.5 .
H1A C1 H1B 109.5 .
C2 C1 H1C 109.5 .
H1A C1 H1C 109.5 .
H1B C1 H1C 109.5 .
O1 P1 O4 114.48(9) .
O1 P1 O3 112.21(10) .
O4 P1 O3 105.92(8) .
O1 P1 O2 105.60(9) .
O4 P1 O2 110.14(9) .
O3 P1 O2 108.40(9) .
P1 O2 H2P 113(2) .
P1 O3 H3P 118(3) .
O6 P2 O8 109.47(10) .
O6 P2 O5 112.28(10) .
O8 P2 O5 110.26(10) .
O6 P2 O7 110.95(10) .
O8 P2 O7 110.30(10) .
O5 P2 O7 103.47(11) .
P2 O8 H8P 120(2) .
P2 O7 H7P 122(2) .
P2 O5 H5Q 117(2) .

loop_
_geom_bond_atom_site_label_1
_geom_bond_atom_site_label_2
_geom_bond_distance
_geom_bond_site_symmetry_2
S1 C4 1.730(2) .
S1 C2 1.749(3) .
N2 C4 1.323(3) .
N2 C5 1.466(3) .
N2 H2 0.8600 .
N1 C4 1.323(3) .
N1 C3 1.385(4) .
N1 H1 0.8600 .
C6 C7 1.383(4) .
C6 C8 1.401(4) .
C6 C5 1.510(4) .
C7 C8 1.378(4) 3
C7 H7 0.9300 .
C8 C7 1.378(4) 3
C8 H8 0.9300 .
C5 H5A 0.9700 .
C5 H5B 0.9700 .
C3 C2 1.340(4) .
C3 H3 0.9300 .
C2 C1 1.503(4) .
C1 H1A 0.9600 .
C1 H1B 0.9600 .
C1 H1C 0.9600 .
P1 O1 1.5079(16) .
P1 O4 1.5193(15) .
P1 O3 1.5497(16) .
P1 O2 1.5685(16) .
O2 H2P 0.844(11) .
O3 H3P 0.862(11) .
P2 O6 1.4931(16) .
P2 O8 1.5457(17) .
P2 O5 1.5463(18) .
P2 O7 1.5503(18) .
O8 H8P 0.859(11) .
O7 H7P 0.847(11) .
O5 H5Q 0.852(11) .

loop_
_geom_torsion_atom_site_label_1
_geom_torsion_atom_site_label_2
_geom_torsion_atom_site_label_3
_geom_torsion_atom_site_label_4
_geom_torsion
_geom_torsion_site_symmetry_4
C8 C6 C7 C8 0.1(4) 3
C5 C6 C7 C8 -179.6(2) 3
C7 C6 C8 C7 -0.1(4) 3
C5 C6 C8 C7 179.6(2) 3
C4 N2 C5 C6 66.9(3) .
C7 C6 C5 N2 59.1(3) .
C8 C6 C5 N2 -120.7(3) .
C5 N2 C4 N1 -179.0(3) .
C5 N2 C4 S1 2.2(4) .
C3 N1 C4 N2 -179.2(3) .
C3 N1 C4 S1 -0.3(3) .
C2 S1 C4 N2 178.7(3) .
C2 S1 C4 N1 -0.3(2) .
C4 N1 C3 C2 0.9(4) .
N1 C3 C2 C1 -179.5(3) .
N1 C3 C2 S1 -1.1(4) .
C4 S1 C2 C3 0.8(3) .
C4 S1 C2 C1 179.4(3) .
